data_2000285
loop_
_publ_author_name
'Luss, H. R.'
'Texter, J.'

_publ_section_title
;Structure of
 <i>N</i>-{4-[2,4-bis(1,1-dimethylpropyl)phenoxy]butyl}-1-hydroxy-2-naphthalenecarboxamide
;
_journal_issue 7
_journal_name_full 'Acta Crystallographica Section C'
_journal_page_first 1491
_journal_page_last 1493
_journal_paper_doi 10.1107/S0108270190012859
_journal_volume 47
_journal_year 1991
_chemical_formula_sum 'C31 H41 N O3'
_symmetry_cell_setting orthorhombic
_symmetry_space_group_name_H-M 'P c a 21'
_cell_angle_alpha 90
_cell_angle_beta 90
_cell_angle_gamma 90
_cell_formula_units_Z 4
_cell_length_a 10.397(4)
_cell_length_b 23.018(16)
_cell_length_c 11.667(3)
_cell_volume 2792(2)
_diffrn_radiation_type Mo
_diffrn_radiation_wavelength 0.71073
_exptl_absorpt_coefficient_mu 0.067
_exptl_crystal_density_diffrn 1.132
_exptl_crystal_F_000 1032
_cod_data_source_file cr0273.cif
_cod_data_source_block cr0273a
_cod_depositor_comments
;
 Marking attached hydrogen atoms. For this to be done correctly, the
 'C23' and 'C26' atoms had to be included into the disorder assembly
 'A' since in different disorder groups they contain a different number
 of attached hydrogen atoms.

 Antanas Vaitkus,
 2017-01-19

 Marking two disorder assemblies after consulting the original publication.
 Atoms 'C24A' and 'C24B' were marked as belonging to disorder groups '1'
 and '2' of the disorder assembly 'A' with the occupancies of 0.5 respectively.
 Atoms 'C28A', 'C29A', 'C30A', 'C31A' and 'C28B', 'C29B', 'C30B', 'C31B' were
 marked as belonging to disorder groups '1' and '2' of the disorder assembly
 'B' with the occupancies of 0.7 and 0.3 respectively.

 Antanas Vaitkus,
 2017-01-19

C28A C .332(2) -.4387(7) -.014(2) 0.7 B 1
C28B C .436(4) -.4820(10) .116(3) 0.3 B 2
C29A C .4530(10) -.4578(6) -.0450(10) 0.7 B 1
C29B C .509(4) -.4710(10) -.011(3) 0.3 B 2
C30A C .206 -.408 .109 0.7 B 1
C30B C .291(4) -.4440(10) .185(4) 0.3 B 2
C31A C .3640(10) -.4736(5) .1860(10) 0.7 B 1
C31B C .236(3) -.4210(10) .027(2) 0.3 B 2

 Adding the _atom_site_type_symbol data item.

 Antanas Vaitkus,
 2017-01-18
;
_cod_original_cell_volume 2792(4)
_cod_original_sg_symbol_H-M Pca21
_cod_original_formula_sum 'C31 H41 N1 O3'
_cod_database_code 2000285

loop_
_atom_site_label
_atom_site_type_symbol
_atom_site_fract_x
_atom_site_fract_y
_atom_site_fract_z
_atom_site_occupancy
_atom_site_disorder_assembly
_atom_site_disorder_group
_atom_site_attached_hydrogens
O(1) O .9887(3) .0622(2) .0000 1 . . 0
O(2) O .9157(4) .0002(2) .1653(4) 1 . . 0
O(3) O .6417(4) -.22310(10) .1983(4) 1 . . 0
N N .7134(4) .0013(2) .2295(4) 1 . . 0
C(1) C .8684(5) .0833(2) -.0030(6) 1 . . 0
C(2) C .8453(5) .1269(2) -.0871(5) 1 . . 0
C(3) C .9422(6) .1505(3) -.1551(6) 1 . . 1
C(4) C .9164(7) .1923(3) -.2332(7) 1 . . 1
C(5) C .7912(8) .2123(3) -.2480(7) 1 . . 1
C(6) C .6937(7) .1913(3) -.1810(8) 1 . . 1
C(7) C .7164(5) .1489(2) -.0993(6) 1 . . 0
C(8) C .6190(6) .1269(3) -.0240(7) 1 . . 1
C(9) C .6455(6) .0861(2) .0541(6) 1 . . 1
C10 C .7716(5) .0639(2) .0706(6) 1 . . 0
C11 C .8054(5) .0202(2) .1588(6) 1 . . 0
C12 C .7311(6) -.0440(2) .3139(6) 1 . . 2
C13 C .6697(6) -.1011(2) .2791(6) 1 . . 2
C14 C .7196(5) -.1265(2) .1682(6) 1 . . 2
C15 C .6366(6) -.1742(2) .1210(6) 1 . . 2
C16 C .5712(5) -.2716(2) .1709(5) 1 . . 0
C17 C .5866(6) -.3204(2) .2400(6) 1 . . 0
C18 C .5118(6) -.3686(2) .2132(6) 1 . . 1
C19 C .4263(7) -.3717(3) .1210(7) 1 . . 0
C20 C .4168(6) -.3214(3) .0552(6) 1 . . 1
C21 C .4876(5) -.2726(2) .0800(6) 1 . . 1
C22 C .6803(7) -.3218(3) .3421(7) 1 . . 0
C23A C .6390(10) -.2743(3) .4345(8) 0.5 A 1 2
C23B C .6390(10) -.2743(3) .4345(8) 0.5 A 2 3
C24A C .524(2) -.2899(8) .475(2) 0.5 A 1 3
C24B C .855(2) -.3493(8) .247(2) 0.5 A 2 3
C25 C .6783(9) -.3838(3) .4048(8) 1 . . 3
C26A C .8180(7) -.3077(4) .3040(10) 0.5 A 1 3
C26B C .8180(7) -.3077(4) .3040(10) 0.5 A 2 2
C27 C .3502(9) -.4251(4) .0952(8) 1 . . 0
C28A C .332(2) -.4387(7) -.014(2) 0.7 B 1 2
C28B C .436(4) -.4820(10) .116(3) 0.3 B 2 2
C29A C .4530(10) -.4578(6) -.0450(10) 0.7 B 1 3
C29B C .509(4) -.4710(10) -.011(3) 0.3 B 2 3
C30A C .206 -.408 .109 0.7 B 1 3
C30B C .291(4) -.4440(10) .185(4) 0.3 B 2 3
C31A C .3640(10) -.4736(5) .1860(10) 0.7 B 1 3
C31B C .236(3) -.4210(10) .027(2) 0.3 B 2 3
HN H .623(5) .012(2) .195(6) 1 . . 0
H10 H 1.017(8) .031(3) .041(8) 1 . . 0
